data_4002021
loop_
_publ_author_name
'Chorazy, Szymon'
'Nakabayashi, Koji'
'Ohkoshi, Shin-ichi'
'Sieklucka, Barbara'

_publ_section_title
;
 Green to Red Luminescence Switchable by Excitation Light in
 Cyanido-Bridged TbIII--WVFerromagnet
;
_journal_issue 14
_journal_name_full 'Chemistry of Materials'
_journal_page_first 4072
_journal_paper_doi 10.1021/cm501954e
_journal_volume 26
_journal_year 2014
_chemical_formula_sum 'C26 H31 N14 O7 Tb W'
_chemical_formula_weight 994.42
_chemical_name_systematic
; 
 ? 
;
_space_group_IT_number 14
_symmetry_cell_setting monoclinic
_symmetry_space_group_name_Hall '-P 2yn'
_symmetry_space_group_name_H-M 'P 1 21/n 1'
_atom_sites_solution_hydrogens geom
_atom_sites_solution_primary direct
_atom_sites_solution_secondary difmap
_audit_creation_method SHELXL-97
_cell_angle_alpha 90.00
_cell_angle_beta 93.4710(10)
_cell_angle_gamma 90.00
_cell_formula_units_Z 4
_cell_length_a 12.5776(4)
_cell_length_b 19.7185(8)
_cell_length_c 13.8892(5)
_cell_measurement_temperature 90(2)
_cell_volume 3438.4(2)
_computing_structure_refinement 'SHELXL-97 (Sheldrick, 1997)'
_computing_structure_solution 'SHELXS-97 (Sheldrick, 1990)'
_diffrn_ambient_temperature 90(2)
_diffrn_measured_fraction_theta_full 0.992
_diffrn_measured_fraction_theta_max 0.992
_diffrn_measurement_device_type 'Rigaku R-AXIS RAPID'
_diffrn_measurement_method \w
_diffrn_radiation_monochromator graphite
_diffrn_radiation_source 'fine-focus sealed tube'
_diffrn_radiation_type MoK\a
_diffrn_radiation_wavelength 0.71075
_diffrn_reflns_av_R_equivalents 0.0961
_diffrn_reflns_av_sigmaI/netI 0.0814
_diffrn_reflns_limit_h_max 15
_diffrn_reflns_limit_h_min -16
_diffrn_reflns_limit_k_max 25
_diffrn_reflns_limit_k_min -25
_diffrn_reflns_limit_l_max 17
_diffrn_reflns_limit_l_min -18
_diffrn_reflns_number 33140
_diffrn_reflns_theta_full 27.48
_diffrn_reflns_theta_max 27.48
_diffrn_reflns_theta_min 3.06
_exptl_absorpt_coefficient_mu 5.447
_exptl_absorpt_correction_T_max 0.7017
_exptl_absorpt_correction_T_min 0.6119
_exptl_absorpt_correction_type multi-scan
_exptl_crystal_colour yellow
_exptl_crystal_density_diffrn 1.921
_exptl_crystal_density_method 'not measured'
_exptl_crystal_description block
_exptl_crystal_F_000 1920
_exptl_crystal_size_max 0.10
_exptl_crystal_size_mid 0.10
_exptl_crystal_size_min 0.07
_refine_diff_density_max 2.196
_refine_diff_density_min -1.665
_refine_diff_density_rms 0.225
_refine_ls_extinction_method none
_refine_ls_goodness_of_fit_ref 1.055
_refine_ls_hydrogen_treatment mixed
_refine_ls_matrix_type full
_refine_ls_number_parameters 486
_refine_ls_number_reflns 7817
_refine_ls_number_restraints 8
_refine_ls_restrained_S_all 1.056
_refine_ls_R_factor_all 0.0829
_refine_ls_R_factor_gt 0.0484
_refine_ls_shift/su_max 0.002
_refine_ls_shift/su_mean 0.000
_refine_ls_structure_factor_coef Fsqd
_refine_ls_weighting_details 'calc w=1/[\s^2^(Fo^2^)+(0.0343P)^2^+0.3480P] where P=(Fo^2^+2Fc^2^)/3'
_refine_ls_weighting_scheme calc
_refine_ls_wR_factor_gt 0.0864
_refine_ls_wR_factor_ref 0.0970
_reflns_number_gt 5311
_reflns_number_total 7817
_reflns_threshold_expression >2sigma(I)
_cod_data_source_file cm501954e_si_002.cif
_cod_data_source_block TbWBox
_cod_depositor_comments
;
The following automatic conversions were performed:

'_exptl_absorpt_correction_type' value 'multi scan' changed to
'multi-scan' according to
/usr/data/users/saulius/crontab/automatic-downloads/rss-feeds/ACS/lib/dictionaries/cif_core.dic
dictionary named 'cif_core.dic' version 2.4.2 from 2011-04-26.

Automatic conversion script
Id: cif_fix_values 2281 2013-09-26 08:29:07Z andrius 

 Adding full bibliography for 4002021.cif.
;
_cod_original_sg_symbol_H-M P21/n
_cod_database_code 4002021

loop_
_symmetry_equiv_pos_as_xyz
'x, y, z'
'-x+1/2, y+1/2, -z+1/2'
'-x, -y, -z'
'x-1/2, -y-1/2, z-1/2'

loop_
_atom_site_label
_atom_site_type_symbol
_atom_site_fract_x
_atom_site_fract_y
_atom_site_fract_z
_atom_site_U_iso_or_equiv
_atom_site_adp_type
_atom_site_occupancy
_atom_site_symmetry_multiplicity
_atom_site_calc_flag
_atom_site_refinement_flags
W1 W 0.43698(2) 0.633059(14) 0.76484(2) 0.01565(8) Uani 1 1 d .
Tb1 Tb 0.70668(3) 0.628404(17) 1.11662(2) 0.01864(10) Uani 1 1 d .
O2 O 0.6976(4) 0.6217(3) 1.2842(4) 0.0293(13) Uani 1 1 d .
O1 O 0.8183(4) 0.6650(3) 1.0024(4) 0.0259(12) Uani 1 1 d .
O5 O 0.3893(4) 0.7375(3) 1.1728(4) 0.0325(14) Uani 1 1 d .
O6 O 0.5019(4) 0.8200(3) 1.0449(4) 0.0344(14) Uani 1 1 d .
O4 O 0.8963(4) 0.4397(3) 1.0101(4) 0.0322(13) Uani 1 1 d .
O3 O 1.0017(4) 0.4887(3) 1.1800(4) 0.0320(13) Uani 1 1 d .
O7 O 0.7608(5) 0.9213(3) 0.8751(5) 0.0425(16) Uani 1 1 d D
N1 N 0.5948(4) 0.6151(3) 0.9645(4) 0.0209(14) Uani 1 1 d .
N6 N 0.3144(5) 0.6892(3) 0.9535(5) 0.0284(16) Uani 1 1 d .
N5 N 0.6451(5) 0.5396(3) 0.7083(4) 0.0258(15) Uani 1 1 d .
N4 N 0.6151(5) 0.7555(3) 0.7432(5) 0.0328(17) Uani 1 1 d .
N7 N 0.1853(5) 0.5907(4) 0.7027(5) 0.0353(17) Uani 1 1 d .
N3 N 0.3143(5) 0.7751(3) 0.6929(4) 0.0226(14) Uani 1 1 d .
N8 N 0.4287(5) 0.6242(4) 0.5261(5) 0.043(2) Uani 1 1 d .
N2 N 0.6145(5) 0.5210(3) 1.1546(5) 0.0228(14) Uani 1 1 d .
N12 N 0.6351(5) 0.7430(3) 1.0575(5) 0.0231(14) Uani 1 1 d .
N11 N 0.5198(5) 0.6590(3) 1.1646(5) 0.0268(15) Uani 1 1 d .
N10 N 0.7729(5) 0.5235(3) 1.0224(5) 0.0245(14) Uani 1 1 d .
N9 N 0.8792(5) 0.5731(3) 1.1839(5) 0.0283(15) Uani 1 1 d .
N13 N 0.7055(5) 0.6168(3) 1.4471(4) 0.0239(14) Uani 1 1 d .
N14 N 0.9482(7) 0.6816(4) 0.9040(6) 0.052(2) Uani 1 1 d .
C1 C 0.5420(5) 0.6212(3) 0.8928(6) 0.0217(16) Uani 1 1 d .
C4 C 0.5544(6) 0.7114(4) 0.7511(5) 0.0231(17) Uani 1 1 d .
C5 C 0.5733(6) 0.5726(4) 0.7263(5) 0.0232(17) Uani 1 1 d .
C6 C 0.3558(5) 0.6690(3) 0.8882(6) 0.0187(16) Uani 1 1 d .
C7 C 0.2724(6) 0.6059(4) 0.7238(6) 0.0253(17) Uani 1 1 d .
C3 C 0.3576(5) 0.7263(3) 0.7181(5) 0.0183(15) Uani 1 1 d .
C8 C 0.4326(6) 0.6276(4) 0.6086(6) 0.0280(18) Uani 1 1 d .
C2 C 0.5954(5) 0.4675(4) 1.1836(5) 0.0193(16) Uani 1 1 d .
C19 C 0.6739(7) 0.7962(4) 0.9952(6) 0.0289(19) Uani 1 1 d .
C20 C 0.5888(7) 0.8503(4) 0.9905(6) 0.037(2) Uani 1 1 d .
H20A H 0.6154 0.8928 1.0213 0.045 Uiso 1 1 calc R
H20B H 0.5640 0.8600 0.9229 0.045 Uiso 1 1 calc R
C12 C 0.5431(6) 0.7609(4) 1.0776(6) 0.0295(19) Uani 1 1 d .
C11 C 0.4816(6) 0.7157(4) 1.1396(6) 0.0299(19) Uani 1 1 d .
C17 C 0.4425(6) 0.6286(4) 1.2289(6) 0.0262(17) Uani 1 1 d .
C18 C 0.3566(6) 0.6824(4) 1.2375(6) 0.0313(19) Uani 1 1 d .
H18A H 0.2856 0.6645 1.2161 0.038 Uiso 1 1 calc R
H18B H 0.3547 0.6987 1.3048 0.038 Uiso 1 1 calc R
C10 C 0.8602(6) 0.4952(4) 1.0534(6) 0.0232(17) Uani 1 1 d .
C15 C 0.7329(7) 0.4811(5) 0.9387(7) 0.031(2) Uani 1 1 d .
C16 C 0.8153(6) 0.4255(4) 0.9302(6) 0.033(2) Uani 1 1 d .
H16A H 0.7830 0.3802 0.9378 0.039 Uiso 1 1 calc R
H16B H 0.8474 0.4276 0.8669 0.039 Uiso 1 1 calc R
C14 C 1.0212(7) 0.5198(5) 1.2756(7) 0.036(2) Uani 1 1 d .
C13 C 0.9540(6) 0.5839(5) 1.2699(6) 0.036(2) Uani 1 1 d .
H13A H 0.9147 0.5897 1.3290 0.043 Uiso 1 1 calc R
H13B H 0.9990 0.6244 1.2614 0.043 Uiso 1 1 calc R
C9 C 0.9157(6) 0.5208(4) 1.1424(6) 0.0288(19) Uani 1 1 d .
C22 C 0.7197(6) 0.6477(4) 1.3647(6) 0.0256(18) Uani 1 1 d .
C25 C 0.6641(7) 0.5478(4) 1.4510(6) 0.035(2) Uani 1 1 d .
H25A H 0.6594 0.5341 1.5184 0.053 Uiso 1 1 calc R
H25B H 0.7120 0.5169 1.4193 0.053 Uiso 1 1 calc R
H25C H 0.5931 0.5460 1.4178 0.053 Uiso 1 1 calc R
C26 C 0.7323(6) 0.6500(4) 1.5390(6) 0.035(2) Uani 1 1 d .
H26A H 0.7165 0.6194 1.5919 0.053 Uiso 1 1 calc R
H26B H 0.6903 0.6916 1.5434 0.053 Uiso 1 1 calc R
H26C H 0.8083 0.6613 1.5436 0.053 Uiso 1 1 calc R
C24 C 0.8745(10) 0.6480(6) 0.8217(9) 0.079(4) Uani 1 1 d .
H24A H 0.9113 0.6477 0.7615 0.118 Uiso 1 1 calc R
H24B H 0.8083 0.6741 0.8125 0.118 Uiso 1 1 calc R
H24C H 0.8578 0.6014 0.8399 0.118 Uiso 1 1 calc R
C23 C 1.0454(7) 0.6964(6) 0.8663(10) 0.087(5) Uani 1 1 d .
H23A H 1.0414 0.6865 0.7971 0.130 Uiso 1 1 calc R
H23B H 1.1014 0.6687 0.8988 0.130 Uiso 1 1 calc R
H23C H 1.0620 0.7445 0.8765 0.130 Uiso 1 1 calc R
C21 C 0.9048(9) 0.6834(5) 0.9812(8) 0.059(3) Uani 1 1 d U
H7A H 0.831(6) 0.904(10) 0.887(14) 0.22(9) Uiso 1 1 d D
H7B H 0.777(9) 0.961(4) 0.839(7) 0.10(4) Uiso 1 1 d D
H19A H 0.747(5) 0.817(3) 1.021(5) 0.020(19) Uiso 1 1 d .
H22 H 0.745(6) 0.692(4) 1.369(6) 0.04(3) Uiso 1 1 d .
H14A H 1.097(6) 0.532(4) 1.282(6) 0.03(2) Uiso 1 1 d .
H15A H 0.720(6) 0.510(4) 0.888(6) 0.04(2) Uiso 1 1 d .
H15B H 0.663(8) 0.470(5) 0.952(7) 0.07(3) Uiso 1 1 d .
H14B H 0.995(6) 0.486(4) 1.327(6) 0.03(2) Uiso 1 1 d .
H19B H 0.690(6) 0.775(4) 0.931(6) 0.03(2) Uiso 1 1 d .
H17A H 0.481(5) 0.616(4) 1.297(5) 0.023(19) Uiso 1 1 d .
H17B H 0.423(6) 0.579(4) 1.211(6) 0.04(2) Uiso 1 1 d .

loop_
_atom_site_aniso_label
_atom_site_aniso_U_11
_atom_site_aniso_U_22
_atom_site_aniso_U_33
_atom_site_aniso_U_23
_atom_site_aniso_U_13
_atom_site_aniso_U_12
W1 0.01648(14) 0.01187(14) 0.01826(15) 0.00033(12) -0.00167(11) 0.00047(12)
Tb1 0.02193(18) 0.01378(18) 0.01955(19) -0.00057(15) -0.00406(15) -0.00243(15)
O2 0.037(3) 0.032(3) 0.019(3) -0.002(2) -0.002(2) -0.012(3)
O1 0.024(3) 0.020(3) 0.034(3) -0.003(2) 0.004(3) -0.005(2)
O5 0.029(3) 0.028(3) 0.040(4) 0.001(3) 0.000(3) 0.007(2)
O6 0.036(3) 0.024(3) 0.042(4) 0.000(3) -0.005(3) 0.007(3)
O4 0.033(3) 0.024(3) 0.040(3) -0.001(3) 0.003(3) 0.004(2)
O3 0.023(3) 0.039(3) 0.032(3) 0.008(3) -0.008(3) 0.004(2)
O7 0.043(4) 0.036(4) 0.048(4) 0.002(3) -0.007(3) -0.004(3)
N1 0.021(3) 0.015(3) 0.026(3) -0.005(3) -0.002(3) -0.005(3)
N6 0.028(3) 0.031(4) 0.026(4) 0.000(3) 0.000(3) 0.009(3)
N5 0.025(3) 0.032(4) 0.022(4) -0.002(3) 0.007(3) 0.012(3)
N4 0.026(4) 0.033(4) 0.039(4) -0.003(3) 0.002(3) -0.008(3)
N7 0.027(4) 0.035(4) 0.043(4) 0.011(3) -0.007(3) -0.006(3)
N3 0.025(3) 0.022(3) 0.020(3) -0.001(3) -0.002(3) -0.002(3)
N8 0.034(4) 0.064(6) 0.030(4) -0.010(4) 0.000(3) 0.017(4)
N2 0.025(3) 0.015(3) 0.029(4) -0.007(3) 0.000(3) 0.001(3)
N12 0.026(3) 0.019(3) 0.024(4) 0.001(3) 0.001(3) 0.003(3)
N11 0.028(3) 0.023(4) 0.029(4) 0.000(3) -0.002(3) 0.005(3)
N10 0.026(3) 0.022(3) 0.025(4) -0.001(3) -0.006(3) -0.006(3)
N9 0.029(3) 0.022(4) 0.032(4) 0.001(3) -0.010(3) -0.004(3)
N13 0.031(3) 0.022(4) 0.019(3) 0.000(3) 0.003(3) -0.007(3)
N14 0.071(6) 0.036(5) 0.052(5) 0.009(4) 0.029(5) 0.025(4)
C1 0.019(3) 0.013(4) 0.034(4) -0.001(3) 0.011(3) -0.006(3)
C4 0.028(4) 0.015(4) 0.027(4) 0.000(3) 0.001(4) 0.006(3)
C5 0.036(4) 0.020(4) 0.014(4) 0.001(3) 0.004(3) -0.013(4)
C6 0.018(3) 0.009(3) 0.029(4) 0.005(3) 0.001(3) 0.005(3)
C7 0.030(4) 0.018(4) 0.028(4) 0.004(3) 0.001(4) -0.006(3)
C3 0.023(4) 0.013(4) 0.018(4) 0.000(3) -0.002(3) 0.003(3)
C8 0.030(4) 0.031(5) 0.023(4) -0.004(4) 0.003(3) 0.010(4)
C2 0.016(3) 0.019(4) 0.022(4) -0.009(3) -0.001(3) 0.004(3)
C19 0.039(5) 0.014(4) 0.032(5) 0.012(4) -0.007(4) -0.003(4)
C20 0.051(5) 0.028(5) 0.034(5) 0.014(4) 0.010(4) -0.003(4)
C12 0.038(5) 0.027(5) 0.023(4) -0.001(4) -0.007(4) -0.001(4)
C11 0.028(4) 0.032(5) 0.029(5) -0.012(4) -0.006(4) 0.005(4)
C17 0.023(4) 0.025(4) 0.031(4) 0.000(4) 0.005(3) 0.001(4)
C18 0.025(4) 0.033(5) 0.036(5) 0.000(4) 0.004(4) -0.003(4)
C10 0.028(4) 0.016(4) 0.026(4) 0.000(3) 0.000(4) -0.001(3)
C15 0.035(5) 0.030(5) 0.026(5) -0.006(4) -0.009(4) 0.003(4)
C16 0.040(5) 0.026(5) 0.033(5) -0.009(4) 0.006(4) 0.001(4)
C14 0.026(4) 0.047(6) 0.032(5) 0.014(4) -0.009(4) -0.005(4)
C13 0.028(4) 0.048(6) 0.030(5) 0.001(4) -0.011(4) -0.004(4)
C9 0.026(4) 0.024(4) 0.035(5) 0.016(4) -0.002(4) -0.007(3)
C22 0.026(4) 0.019(4) 0.032(5) 0.001(4) 0.000(4) -0.004(3)
C25 0.051(5) 0.022(4) 0.035(5) 0.002(4) 0.017(5) -0.009(4)
C26 0.033(4) 0.045(6) 0.027(4) 0.002(4) -0.001(4) -0.013(4)
C24 0.091(9) 0.052(8) 0.092(10) -0.001(7) 0.003(8) 0.001(7)
C23 0.030(5) 0.097(10) 0.134(12) 0.078(9) 0.011(7) 0.006(6)
C21 0.061(6) 0.046(6) 0.071(6) 0.032(5) 0.017(5) 0.027(5)

loop_
_atom_type_symbol
_atom_type_description
_atom_type_scat_dispersion_real
_atom_type_scat_dispersion_imag
_atom_type_scat_source
Tb Tb -0.1723 4.1537 'International Tables Vol C Tables 4.2.6.8 and 6.1.1.4'
W W -0.8490 6.8722 'International Tables Vol C Tables 4.2.6.8 and 6.1.1.4'
C C 0.0033 0.0016 'International Tables Vol C Tables 4.2.6.8 and 6.1.1.4'
H H 0.0000 0.0000 'International Tables Vol C Tables 4.2.6.8 and 6.1.1.4'
N N 0.0061 0.0033 'International Tables Vol C Tables 4.2.6.8 and 6.1.1.4'
O O 0.0106 0.0060 'International Tables Vol C Tables 4.2.6.8 and 6.1.1.4'

loop_
_geom_angle_atom_site_label_1
_geom_angle_atom_site_label_2
_geom_angle_atom_site_label_3
_geom_angle
_geom_angle_site_symmetry_1
_geom_angle_site_symmetry_3
C4 W1 C2 146.5(3) . 3_667
C4 W1 C1 76.3(3) . .
C2 W1 C1 75.3(3) 3_667 .
C4 W1 C6 101.2(3) . .
C2 W1 C6 86.0(3) 3_667 .
C1 W1 C6 71.3(3) . .
C4 W1 C8 85.6(3) . .
C2 W1 C8 107.0(3) 3_667 .
C1 W1 C8 142.5(3) . .
C6 W1 C8 145.3(3) . .
C4 W1 C3 70.8(3) . .
C2 W1 C3 141.7(3) 3_667 .
C1 W1 C3 125.7(3) . .
C6 W1 C3 74.3(3) . .
C8 W1 C3 76.1(3) . .
C4 W1 C7 142.9(3) . .
C2 W1 C7 70.5(3) 3_667 .
C1 W1 C7 135.4(3) . .
C6 W1 C7 78.5(3) . .
C8 W1 C7 76.1(3) . .
C3 W1 C7 73.6(3) . .
C4 W1 C5 79.5(3) . .
C2 W1 C5 75.3(3) 3_667 .
C1 W1 C5 72.1(3) . .
C6 W1 C5 142.0(3) . .
C8 W1 C5 72.5(3) . .
C3 W1 C5 138.0(3) . .
C7 W1 C5 123.3(3) . .
O1 Tb1 O2 140.62(18) . .
O1 Tb1 N1 77.51(18) . .
O2 Tb1 N1 141.43(18) . .
O1 Tb1 N2 136.56(18) . .
O2 Tb1 N2 71.93(19) . .
N1 Tb1 N2 80.94(19) . .
O1 Tb1 N3 73.71(19) . 4_676
O2 Tb1 N3 71.52(18) . 4_676
N1 Tb1 N3 134.25(19) . 4_676
N2 Tb1 N3 142.8(2) . 4_676
O1 Tb1 N12 73.62(19) . .
O2 Tb1 N12 109.45(19) . .
N1 Tb1 N12 69.42(19) . .
N2 Tb1 N12 131.54(19) . .
N3 Tb1 N12 68.76(19) 4_676 .
O1 Tb1 N9 81.1(2) . .
O2 Tb1 N9 72.7(2) . .
N1 Tb1 N9 133.8(2) . .
N2 Tb1 N9 87.5(2) . .
N3 Tb1 N9 75.34(19) 4_676 .
N12 Tb1 N9 140.5(2) . .
O1 Tb1 N11 135.78(19) . .
O2 Tb1 N11 69.70(19) . .
N1 Tb1 N11 76.34(19) . .
N2 Tb1 N11 72.4(2) . .
N3 Tb1 N11 101.0(2) 4_676 .
N12 Tb1 N11 64.0(2) . .
N9 Tb1 N11 141.3(2) . .
O1 Tb1 N10 71.08(18) . .
O2 Tb1 N10 119.33(19) . .
N1 Tb1 N10 70.77(19) . .
N2 Tb1 N10 66.32(19) . .
N3 Tb1 N10 128.84(19) 4_676 .
N12 Tb1 N10 131.13(19) . .
N9 Tb1 N10 63.6(2) . .
N11 Tb1 N10 130.1(2) . .
C22 O2 Tb1 147.9(5) . .
C21 O1 Tb1 149.9(7) . .
C11 O5 C18 104.5(6) . .
C12 O6 C20 103.9(6) . .
C10 O4 C16 104.6(6) . .
C9 O3 C14 104.1(6) . .
H7A O7 H7B 99(10) . .
C1 N1 Tb1 168.0(5) . .
C3 N3 Tb1 171.3(6) . 4_575
C2 N2 Tb1 163.3(6) . .
C12 N12 C19 106.0(7) . .
C12 N12 Tb1 119.2(5) . .
C19 N12 Tb1 134.6(5) . .
C11 N11 C17 105.8(7) . .
C11 N11 Tb1 118.7(6) . .
C17 N11 Tb1 135.0(5) . .
C10 N10 C15 105.0(6) . .
C10 N10 Tb1 118.0(5) . .
C15 N10 Tb1 137.0(5) . .
C9 N9 C13 104.4(6) . .
C9 N9 Tb1 119.9(5) . .
C13 N9 Tb1 135.5(5) . .
C22 N13 C26 121.1(7) . .
C22 N13 C25 122.1(7) . .
C26 N13 C25 116.9(6) . .
C21 N14 C23 140.1(12) . .
C21 N14 C24 111.8(10) . .
C23 N14 C24 108.0(9) . .
N1 C1 W1 176.9(6) . .
N4 C4 W1 177.6(6) . .
N5 C5 W1 178.0(7) . .
N6 C6 W1 178.5(7) . .
N7 C7 W1 179.0(7) . .
N3 C3 W1 179.0(6) . .
N8 C8 W1 178.9(8) . .
N2 C2 W1 178.5(6) . 3_667
N12 C19 C20 105.7(7) . .
N12 C19 H19A 113(4) . .
C20 C19 H19A 110(4) . .
N12 C19 H19B 108(4) . .
C20 C19 H19B 116(4) . .
H19A C19 H19B 104(6) . .
O6 C20 C19 103.5(6) . .
O6 C20 H20A 111.1 . .
C19 C20 H20A 111.1 . .
O6 C20 H20B 111.1 . .
C19 C20 H20B 111.1 . .
H20A C20 H20B 109.0 . .
N12 C12 O6 120.6(8) . .
N12 C12 C11 118.6(7) . .
O6 C12 C11 120.7(7) . .
N11 C11 O5 120.9(8) . .
N11 C11 C12 119.3(7) . .
O5 C11 C12 119.7(7) . .
N11 C17 C18 105.0(6) . .
N11 C17 H17A 111(4) . .
C18 C17 H17A 112(4) . .
N11 C17 H17B 113(4) . .
C18 C17 H17B 121(4) . .
H17A C17 H17B 94(6) . .
O5 C18 C17 103.8(6) . .
O5 C18 H18A 111.0 . .
C17 C18 H18A 111.0 . .
O5 C18 H18B 111.0 . .
C17 C18 H18B 111.0 . .
H18A C18 H18B 109.0 . .
N10 C10 O4 120.7(7) . .
N10 C10 C9 119.1(7) . .
O4 C10 C9 120.0(7) . .
N10 C15 C16 105.4(6) . .
N10 C15 H15A 107(5) . .
C16 C15 H15A 118(5) . .
N10 C15 H15B 105(6) . .
C16 C15 H15B 120(6) . .
H15A C15 H15B 100(8) . .
O4 C16 C15 104.3(6) . .
O4 C16 H16A 110.9 . .
C15 C16 H16A 110.9 . .
O4 C16 H16B 110.9 . .
C15 C16 H16B 110.9 . .
H16A C16 H16B 108.9 . .
O3 C14 C13 103.8(6) . .
O3 C14 H14A 107(5) . .
C13 C14 H14A 109(5) . .
O3 C14 H14B 108(4) . .
C13 C14 H14B 112(4) . .
H14A C14 H14B 116(6) . .
N9 C13 C14 104.2(7) . .
N9 C13 H13A 110.9 . .
C14 C13 H13A 110.9 . .
N9 C13 H13B 110.9 . .
C14 C13 H13B 110.9 . .
H13A C13 H13B 108.9 . .
N9 C9 O3 120.7(8) . .
N9 C9 C10 119.3(7) . .
O3 C9 C10 120.0(7) . .
O2 C22 N13 123.6(7) . .
O2 C22 H22 120(5) . .
N13 C22 H22 116(5) . .
N13 C25 H25A 109.5 . .
N13 C25 H25B 109.5 . .
H25A C25 H25B 109.5 . .
N13 C25 H25C 109.5 . .
H25A C25 H25C 109.5 . .
H25B C25 H25C 109.5 . .
N13 C26 H26A 109.5 . .
N13 C26 H26B 109.5 . .
H26A C26 H26B 109.5 . .
N13 C26 H26C 109.5 . .
H26A C26 H26C 109.5 . .
H26B C26 H26C 109.5 . .
N14 C24 H24A 109.5 . .
N14 C24 H24B 109.5 . .
H24A C24 H24B 109.5 . .
N14 C24 H24C 109.5 . .
H24A C24 H24C 109.5 . .
H24B C24 H24C 109.5 . .
N14 C23 H23A 109.5 . .
N14 C23 H23B 109.5 . .
H23A C23 H23B 109.5 . .
N14 C23 H23C 109.5 . .
H23A C23 H23C 109.5 . .
H23B C23 H23C 109.5 . .
O1 C21 N14 131.3(12) . .

loop_
_geom_bond_atom_site_label_1
_geom_bond_atom_site_label_2
_geom_bond_distance
_geom_bond_site_symmetry_2
W1 C4 2.153(8) .
W1 C2 2.156(8) 3_667
W1 C1 2.162(8) .
W1 C6 2.166(8) .
W1 C8 2.170(8) .
W1 C3 2.172(7) .
W1 C7 2.180(7) .
W1 C5 2.181(8) .
Tb1 O1 2.298(5) .
Tb1 O2 2.341(5) .
Tb1 N1 2.481(6) .
Tb1 N2 2.486(6) .
Tb1 N3 2.530(6) 4_676
Tb1 N12 2.550(6) .
Tb1 N9 2.554(6) .
Tb1 N11 2.554(6) .
Tb1 N10 2.611(6) .
O2 C22 1.246(9) .
O1 C21 1.201(11) .
O5 C11 1.345(9) .
O5 C18 1.484(9) .
O6 C12 1.344(9) .
O6 C20 1.491(9) .
O4 C10 1.342(9) .
O4 C16 1.487(9) .
O3 C9 1.332(9) .
O3 C14 1.469(10) .
O7 H7A 0.95(2) .
O7 H7B 0.96(2) .
N1 C1 1.170(9) .
N6 C6 1.144(9) .
N5 C5 1.153(9) .
N4 C4 1.167(9) .
N7 C7 1.156(9) .
N3 C3 1.151(9) .
N3 Tb1 2.530(6) 4_575
N8 C8 1.146(10) .
N2 C2 1.160(9) .
N12 C12 1.257(9) .
N12 C19 1.462(10) .
N11 C11 1.257(10) .
N11 C17 1.486(10) .
N10 C10 1.282(9) .
N10 C15 1.495(10) .
N9 C9 1.281(10) .
N9 C13 1.491(9) .
N13 C22 1.319(10) .
N13 C26 1.455(10) .
N13 C25 1.459(9) .
N14 C21 1.233(12) .
N14 C23 1.389(11) .
N14 C24 1.574(14) .
C2 W1 2.156(8) 3_667
C19 C20 1.511(11) .
C19 H19A 1.05(7) .
C19 H19B 1.01(8) .
C20 H20A 0.9900 .
C20 H20B 0.9900 .
C12 C11 1.489(12) .
C17 C18 1.524(10) .
C17 H17A 1.07(7) .
C17 H17B 1.04(9) .
C18 H18A 0.9900 .
C18 H18B 0.9900 .
C10 C9 1.472(11) .
C15 C16 1.517(11) .
C15 H15A 0.91(9) .
C15 H15B 0.94(9) .
C16 H16A 0.9900 .
C16 H16B 0.9900 .
C14 C13 1.521(12) .
C14 H14A 0.98(8) .
C14 H14B 1.04(8) .
C13 H13A 0.9900 .
C13 H13B 0.9900 .
C22 H22 0.93(8) .
C25 H25A 0.9800 .
C25 H25B 0.9800 .
C25 H25C 0.9800 .
C26 H26A 0.9800 .
C26 H26B 0.9800 .
C26 H26C 0.9800 .
C24 H24A 0.9800 .
C24 H24B 0.9800 .
C24 H24C 0.9800 .
C23 H23A 0.9800 .
C23 H23B 0.9800 .
C23 H23C 0.9800 .

loop_
_geom_torsion_atom_site_label_1
_geom_torsion_atom_site_label_2
_geom_torsion_atom_site_label_3
_geom_torsion_atom_site_label_4
_geom_torsion
_geom_torsion_site_symmetry_1
O1 Tb1 O2 C22 34.9(11) .
N1 Tb1 O2 C22 -133.8(9) .
N2 Tb1 O2 C22 178.6(10) .
N3 Tb1 O2 C22 5.7(9) 4_676
N12 Tb1 O2 C22 -52.8(10) .
N9 Tb1 O2 C22 85.6(10) .
N11 Tb1 O2 C22 -104.0(10) .
N10 Tb1 O2 C22 130.5(9) .
O2 Tb1 O1 C21 14.2(13) .
N1 Tb1 O1 C21 -173.0(13) .
N2 Tb1 O1 C21 -111.0(12) .
N3 Tb1 O1 C21 43.0(12) 4_676
N12 Tb1 O1 C21 115.0(13) .
N9 Tb1 O1 C21 -34.3(12) .
N11 Tb1 O1 C21 132.1(12) .
N10 Tb1 O1 C21 -99.3(12) .
O1 Tb1 N1 C1 -70(2) .
O2 Tb1 N1 C1 103(2) .
N2 Tb1 N1 C1 148(3) .
N3 Tb1 N1 C1 -18(3) 4_676
N12 Tb1 N1 C1 7(2) .
N9 Tb1 N1 C1 -134(2) .
N11 Tb1 N1 C1 74(2) .
N10 Tb1 N1 C1 -144(3) .
O1 Tb1 N2 C2 84(2) .
O2 Tb1 N2 C2 -63.2(19) .
N1 Tb1 N2 C2 144.6(19) .
N3 Tb1 N2 C2 -52(2) 4_676
N12 Tb1 N2 C2 -163.5(18) .
N9 Tb1 N2 C2 9.5(19) .
N11 Tb1 N2 C2 -137(2) .
N10 Tb1 N2 C2 71.7(19) .
O1 Tb1 N12 C12 166.1(6) .
O2 Tb1 N12 C12 -55.3(6) .
N1 Tb1 N12 C12 83.6(6) .
N2 Tb1 N12 C12 27.4(7) .
N3 Tb1 N12 C12 -115.4(6) 4_676
N9 Tb1 N12 C12 -141.5(5) .
N11 Tb1 N12 C12 -0.8(5) .
N10 Tb1 N12 C12 120.9(6) .
O1 Tb1 N12 C19 -8.5(7) .
O2 Tb1 N12 C19 130.2(7) .
N1 Tb1 N12 C19 -91.0(7) .
N2 Tb1 N12 C19 -147.1(7) .
N3 Tb1 N12 C19 70.0(7) 4_676
N9 Tb1 N12 C19 44.0(8) .
N11 Tb1 N12 C19 -175.3(8) .
N10 Tb1 N12 C19 -53.6(8) .
O1 Tb1 N11 C11 -20.0(7) .
O2 Tb1 N11 C11 123.2(6) .
N1 Tb1 N11 C11 -75.4(6) .
N2 Tb1 N11 C11 -160.0(6) .
N3 Tb1 N11 C11 57.8(6) 4_676
N12 Tb1 N11 C11 -1.9(6) .
N9 Tb1 N11 C11 138.0(6) .
N10 Tb1 N11 C11 -125.0(6) .
O1 Tb1 N11 C17 169.2(6) .
O2 Tb1 N11 C17 -47.5(7) .
N1 Tb1 N11 C17 113.9(7) .
N2 Tb1 N11 C17 29.2(7) .
N3 Tb1 N11 C17 -112.9(7) 4_676
N12 Tb1 N11 C17 -172.6(8) .
N9 Tb1 N11 C17 -32.7(8) .
N10 Tb1 N11 C17 64.3(8) .
O1 Tb1 N10 C10 88.2(6) .
O2 Tb1 N10 C10 -50.0(6) .
N1 Tb1 N10 C10 171.1(6) .
N2 Tb1 N10 C10 -100.5(6) .
N3 Tb1 N10 C10 39.2(6) 4_676
N12 Tb1 N10 C10 134.1(5) .
N9 Tb1 N10 C10 -1.1(5) .
N11 Tb1 N10 C10 -137.3(5) .
O1 Tb1 N10 C15 -95.9(8) .
O2 Tb1 N10 C15 126.0(8) .
N1 Tb1 N10 C15 -12.9(7) .
N2 Tb1 N10 C15 75.4(8) .
N3 Tb1 N10 C15 -144.8(7) 4_676
N12 Tb1 N10 C15 -49.9(8) .
N9 Tb1 N10 C15 174.8(8) .
N11 Tb1 N10 C15 38.7(9) .
O1 Tb1 N9 C9 -74.3(6) .
O2 Tb1 N9 C9 135.5(6) .
N1 Tb1 N9 C9 -11.2(7) .
N2 Tb1 N9 C9 63.7(6) .
N3 Tb1 N9 C9 -149.7(6) 4_676
N12 Tb1 N9 C9 -124.6(6) .
N11 Tb1 N9 C9 121.0(6) .
N10 Tb1 N9 C9 -1.1(5) .
O1 Tb1 N9 C13 109.9(7) .
O2 Tb1 N9 C13 -40.3(7) .
N1 Tb1 N9 C13 173.0(6) .
N2 Tb1 N9 C13 -112.1(7) .
N3 Tb1 N9 C13 34.6(7) 4_676
N12 Tb1 N9 C13 59.6(8) .
N11 Tb1 N9 C13 -54.8(8) .
N10 Tb1 N9 C13 -176.9(8) .
C12 N12 C19 C20 4.3(9) .
Tb1 N12 C19 C20 179.3(5) .
C12 O6 C20 C19 3.8(8) .
N12 C19 C20 O6 -4.9(9) .
C19 N12 C12 O6 -2.0(10) .
Tb1 N12 C12 O6 -177.9(5) .
C19 N12 C12 C11 179.0(7) .
Tb1 N12 C12 C11 3.1(9) .
C20 O6 C12 N12 -1.3(10) .
C20 O6 C12 C11 177.7(7) .
C17 N11 C11 O5 1.3(10) .
Tb1 N11 C11 O5 -171.9(5) .
C17 N11 C11 C12 177.3(7) .
Tb1 N11 C11 C12 4.1(10) .
C18 O5 C11 N11 0.8(9) .
C18 O5 C11 C12 -175.2(7) .
N12 C12 C11 N11 -4.9(12) .
O6 C12 C11 N11 176.1(7) .
N12 C12 C11 O5 171.1(7) .
O6 C12 C11 O5 -7.9(11) .
C11 N11 C17 C18 -2.7(8) .
Tb1 N11 C17 C18 168.8(5) .
C11 O5 C18 C17 -2.4(8) .
N11 C17 C18 O5 3.1(8) .
C15 N10 C10 O4 0.5(10) .
Tb1 N10 C10 O4 177.6(5) .
C15 N10 C10 C9 -174.1(7) .
Tb1 N10 C10 C9 3.0(9) .
C16 O4 C10 N10 -0.2(9) .
C16 O4 C10 C9 174.3(6) .
C10 N10 C15 C16 -0.5(9) .
Tb1 N10 C15 C16 -176.8(5) .
C10 O4 C16 C15 -0.2(8) .
N10 C15 C16 O4 0.4(9) .
C9 O3 C14 C13 -15.2(8) .
C9 N9 C13 C14 -11.1(8) .
Tb1 N9 C13 C14 165.1(5) .
O3 C14 C13 N9 16.1(8) .
C13 N9 C9 O3 1.3(9) .
Tb1 N9 C9 O3 -175.6(5) .
C13 N9 C9 C10 179.9(7) .
Tb1 N9 C9 C10 3.0(9) .
C14 O3 C9 N9 9.5(9) .
C14 O3 C9 C10 -169.2(7) .
N10 C10 C9 N9 -4.1(11) .
O4 C10 C9 N9 -178.7(7) .
N10 C10 C9 O3 174.5(7) .
O4 C10 C9 O3 -0.1(10) .
Tb1 O2 C22 N13 -171.3(6) .
C26 N13 C22 O2 -179.7(7) .
C25 N13 C22 O2 1.3(12) .
Tb1 O1 C21 N14 155.2(8) .
C23 N14 C21 O1 -175.9(11) .
C24 N14 C21 O1 -0.8(15) .
